data_7048702
loop_
_publ_author_name
'Krieck, Sven'
'Kalden, Diana'
'Oberheide, Ansgar'
'Seyfarth, Lydia'
'Arndt, Hans-Dieter'
'G\"orls, Helmar'
'Westerhausen, Matthias'

_publ_section_title
;
 Synthesis and catalytic activity of tridentate
 N-(2-pyridylethyl)-substituted bulky amidinates of calcium and strontium.
;
_journal_issue 7
_journal_name_full 'Dalton transactions (Cambridge, England : 2003)'
_journal_page_first 2479
_journal_page_last 2490
_journal_paper_doi 10.1039/c8dt04905j
_journal_volume 48
_journal_year 2019
_chemical_formula_moiety 'C46 H68 N8 Sr, C7 H8'
_chemical_formula_sum 'C53 H76 N8 Sr'
_chemical_formula_weight 912.84
_space_group_IT_number 14
_space_group_name_Hall '-P 2ybc'
_space_group_name_H-M_alt 'P 1 21/c 1'
_symmetry_cell_setting monoclinic
_symmetry_space_group_name_Hall '-P 2ybc'
_symmetry_space_group_name_H-M 'P 1 21/c 1'
_atom_sites_solution_hydrogens mixed
_atom_sites_solution_primary direct
_atom_sites_solution_secondary difmap
_audit_creation_method SHELXL-97
_audit_update_record
;
2018-12-12 deposited with the CCDC.
2019-01-22 downloaded from the CCDC.
;
_cell_angle_alpha 90
_cell_angle_beta 110.447(1)
_cell_angle_gamma 90
_cell_formula_units_Z 4
_cell_length_a 13.7474(3)
_cell_length_b 27.3642(5)
_cell_length_c 14.5119(2)
_cell_measurement_reflns_used 53430
_cell_measurement_temperature 133(2)
_cell_measurement_theta_max 27.47
_cell_measurement_theta_min 2.11
_cell_volume 5115.23(17)
_computing_cell_refinement DENZO
_computing_data_collection COLLECT
_computing_data_reduction DENZO
_computing_molecular_graphics SHELXTL/PC
_computing_publication_material SHELXL-97
_computing_structure_refinement 'SHELXL-97 (Sheldrick, 2008)'
_computing_structure_solution 'SHELXS-97 (Sheldrick, 2008)'
_diffrn_ambient_temperature 133(2)
_diffrn_measured_fraction_theta_full 0.996
_diffrn_measured_fraction_theta_max 0.996
_diffrn_measurement_device_type KappaCCD
_diffrn_measurement_method 'phi- + omega-scan'
_diffrn_radiation_monochromator graphite
_diffrn_radiation_source 'fine-focus sealed tube'
_diffrn_radiation_type MoK\a
_diffrn_radiation_wavelength 0.71073
_diffrn_reflns_av_R_equivalents 0.0390
_diffrn_reflns_av_sigmaI/netI 0.0381
_diffrn_reflns_limit_h_max 17
_diffrn_reflns_limit_h_min -17
_diffrn_reflns_limit_k_max 35
_diffrn_reflns_limit_k_min -35
_diffrn_reflns_limit_l_max 18
_diffrn_reflns_limit_l_min -18
_diffrn_reflns_number 53430
_diffrn_reflns_theta_full 27.47
_diffrn_reflns_theta_max 27.47
_diffrn_reflns_theta_min 2.11
_exptl_absorpt_coefficient_mu 1.096
_exptl_absorpt_correction_T_max 0.7456
_exptl_absorpt_correction_T_min 0.6798
_exptl_absorpt_correction_type multi-scan
_exptl_absorpt_process_details 'SADABS, Bruker-AXS, 2002'
_exptl_crystal_colour colourless
_exptl_crystal_density_diffrn 1.185
_exptl_crystal_density_method 'not measured'
_exptl_crystal_description prism
_exptl_crystal_F_000 1952
_exptl_crystal_size_max 0.142
_exptl_crystal_size_mid 0.132
_exptl_crystal_size_min 0.122
_refine_diff_density_max 0.717
_refine_diff_density_min -0.550
_refine_diff_density_rms 0.062
_refine_ls_extinction_method none
_refine_ls_goodness_of_fit_ref 1.078
_refine_ls_hydrogen_treatment mixed
_refine_ls_matrix_type full
_refine_ls_number_parameters 580
_refine_ls_number_reflns 11669
_refine_ls_number_restraints 0
_refine_ls_restrained_S_all 1.078
_refine_ls_R_factor_all 0.0613
_refine_ls_R_factor_gt 0.0433
_refine_ls_shift/su_max 0.004
_refine_ls_shift/su_mean 0.000
_refine_ls_structure_factor_coef Fsqd
_refine_ls_weighting_details 'calc w=1/[\s^2^(Fo^2^)+(0.0000P)^2^+7.0832P] where P=(Fo^2^+2Fc^2^)/3'
_refine_ls_weighting_scheme calc
_refine_ls_wR_factor_gt 0.0811
_refine_ls_wR_factor_ref 0.0894
_reflns_number_gt 9605
_reflns_number_total 11669
_reflns_threshold_expression >2sigma(I)
_cod_data_source_file c8dt04905j2.cif
_cod_data_source_block FO6099
_cod_depositor_comments 'Adding full bibliography for 7048697--7048702.cif.'
_cod_original_cell_volume 5115.23(16)
_cod_original_sg_symbol_H-M 'P 21/c'
_cod_database_code 7048702

loop_
_symmetry_equiv_pos_as_xyz
'x, y, z'
'-x, y+1/2, -z+1/2'
'-x, -y, -z'
'x, -y-1/2, z-1/2'

loop_
_atom_site_label
_atom_site_type_symbol
_atom_site_fract_x
_atom_site_fract_y
_atom_site_fract_z
_atom_site_U_iso_or_equiv
_atom_site_adp_type
_atom_site_occupancy
_atom_site_symmetry_multiplicity
_atom_site_calc_flag
_atom_site_refinement_flags
Sr1 Sr 0.751905(15) 0.612710(7) 0.287211(14) 0.01762(5) Uani 1 1 d .
N1 N 0.55335(14) 0.60391(7) 0.22094(13) 0.0218(4) Uani 1 1 d .
N2 N 0.59621(13) 0.62498(7) 0.08604(13) 0.0204(4) Uani 1 1 d .
N3 N 0.68580(14) 0.54031(7) 0.39401(13) 0.0228(4) Uani 1 1 d .
N4 N 0.89993(14) 0.62525(6) 0.48690(12) 0.0199(4) Uani 1 1 d .
N5 N 0.93071(13) 0.57415(6) 0.37372(13) 0.0193(4) Uani 1 1 d .
N6 N 0.76679(14) 0.52211(7) 0.20210(13) 0.0220(4) Uani 1 1 d .
N7 N 0.85399(15) 0.67777(7) 0.20681(14) 0.0252(4) Uani 1 1 d .
N8 N 0.71663(15) 0.71032(7) 0.32316(14) 0.0246(4) Uani 1 1 d .
C1 C 0.52694(16) 0.61150(8) 0.12601(15) 0.0199(4) Uani 1 1 d .
C2 C 0.55858(16) 0.63549(8) -0.01571(15) 0.0213(4) Uani 1 1 d .
C3 C 0.60163(17) 0.61003(8) -0.07770(16) 0.0235(4) Uani 1 1 d .
C4 C 0.56485(19) 0.61971(9) -0.17857(17) 0.0297(5) Uani 1 1 d .
H4A H 0.5928 0.6020 -0.2199 0.036 Uiso 1 1 calc R
C5 C 0.4889(2) 0.65437(9) -0.21976(17) 0.0325(6) Uani 1 1 d .
H5A H 0.4644 0.6603 -0.2886 0.039 Uiso 1 1 calc R
C6 C 0.44908(19) 0.68028(9) -0.15923(17) 0.0301(5) Uani 1 1 d .
H6A H 0.3976 0.7044 -0.1875 0.036 Uiso 1 1 calc R
C7 C 0.48208(17) 0.67210(8) -0.05761(16) 0.0244(5) Uani 1 1 d .
C8 C 0.67934(18) 0.56941(9) -0.03737(17) 0.0278(5) Uani 1 1 d .
H8A H 0.7083 0.5729 0.0358 0.033 Uiso 1 1 calc R
C9 C 0.7705(2) 0.57117(11) -0.0754(2) 0.0414(7) Uani 1 1 d .
H9A H 0.7992 0.6043 -0.0675 0.062 Uiso 1 1 calc R
H9B H 0.7459 0.5621 -0.1452 0.062 Uiso 1 1 calc R
H9C H 0.8244 0.5482 -0.0379 0.062 Uiso 1 1 calc R
C10 C 0.6248(2) 0.51970(10) -0.0612(2) 0.0394(6) Uani 1 1 d .
H10A H 0.5693 0.5182 -0.0335 0.059 Uiso 1 1 calc R
H10B H 0.6752 0.4936 -0.0327 0.059 Uiso 1 1 calc R
H10C H 0.5951 0.5155 -0.1327 0.059 Uiso 1 1 calc R
C11 C 0.43771(18) 0.70436(9) 0.00328(18) 0.0282(5) Uani 1 1 d .
H11A H 0.4682 0.6932 0.0731 0.034 Uiso 1 1 calc R
C12 C 0.4699(2) 0.75787(9) -0.0001(2) 0.0418(7) Uani 1 1 d .
H12A H 0.5457 0.7601 0.0222 0.063 Uiso 1 1 calc R
H12B H 0.4443 0.7776 0.0429 0.063 Uiso 1 1 calc R
H12C H 0.4401 0.7701 -0.0677 0.063 Uiso 1 1 calc R
C13 C 0.3195(2) 0.70011(11) -0.0278(2) 0.0427(7) Uani 1 1 d .
H13A H 0.3005 0.6659 -0.0228 0.064 Uiso 1 1 calc R
H13B H 0.2872 0.7113 -0.0959 0.064 Uiso 1 1 calc R
H13C H 0.2952 0.7204 0.0154 0.064 Uiso 1 1 calc R
C14 C 0.47014(17) 0.59016(9) 0.25650(16) 0.0267(5) Uani 1 1 d .
H14A H 0.4322 0.5615 0.2193 0.032 Uiso 1 1 calc R
H14B H 0.4204 0.6175 0.2465 0.032 Uiso 1 1 calc R
C15 C 0.51708(18) 0.57766(9) 0.36631(17) 0.0283(5) Uani 1 1 d .
H15A H 0.5576 0.6060 0.4020 0.034 Uiso 1 1 calc R
H15B H 0.4601 0.5719 0.3919 0.034 Uiso 1 1 calc R
C16 C 0.58603(18) 0.53370(9) 0.38717(16) 0.0247(5) Uani 1 1 d .
C17 C 0.5490(2) 0.48755(10) 0.39909(18) 0.0330(6) Uani 1 1 d .
H17A H 0.4782 0.4835 0.3925 0.040 Uiso 1 1 calc R
C18 C 0.6148(2) 0.44783(9) 0.42038(18) 0.0348(6) Uani 1 1 d .
H18A H 0.5899 0.4162 0.4279 0.042 Uiso 1 1 calc R
C19 C 0.7178(2) 0.45479(9) 0.43063(17) 0.0303(5) Uani 1 1 d .
H19A H 0.7657 0.4284 0.4471 0.036 Uiso 1 1 calc R
C20 C 0.74882(18) 0.50138(9) 0.41612(16) 0.0258(5) Uani 1 1 d .
H20A H 0.8193 0.5061 0.4222 0.031 Uiso 1 1 calc R
C21 C 0.95667(16) 0.59177(8) 0.46338(15) 0.0185(4) Uani 1 1 d .
C22 C 0.93739(17) 0.64199(8) 0.58560(15) 0.0209(4) Uani 1 1 d .
C23 C 1.03255(18) 0.66777(8) 0.62523(16) 0.0241(5) Uani 1 1 d .
C24 C 1.06582(19) 0.68264(8) 0.72368(17) 0.0297(5) Uani 1 1 d .
H24A H 1.1293 0.7001 0.7502 0.036 Uiso 1 1 calc R
C25 C 1.0088(2) 0.67262(9) 0.78333(17) 0.0320(6) Uani 1 1 d .
H25A H 1.0339 0.6821 0.8506 0.038 Uiso 1 1 calc R
C26 C 0.9148(2) 0.64863(9) 0.74373(17) 0.0288(5) Uani 1 1 d .
H26A H 0.8751 0.6420 0.7844 0.035 Uiso 1 1 calc R
C27 C 0.87674(18) 0.63389(8) 0.64554(16) 0.0230(5) Uani 1 1 d .
C28 C 1.09415(18) 0.68360(8) 0.56085(17) 0.0275(5) Uani 1 1 d .
H28A H 1.0730 0.6622 0.5012 0.033 Uiso 1 1 calc R
C29 C 1.0647(2) 0.73614(9) 0.5271(2) 0.0383(6) Uani 1 1 d .
H29A H 1.1015 0.7462 0.4832 0.057 Uiso 1 1 calc R
H29B H 1.0842 0.7578 0.5845 0.057 Uiso 1 1 calc R
H29C H 0.9897 0.7382 0.4919 0.057 Uiso 1 1 calc R
C30 C 1.2117(2) 0.67934(10) 0.6111(2) 0.0386(6) Uani 1 1 d .
H30A H 1.2456 0.6857 0.5631 0.058 Uiso 1 1 calc R
H30B H 1.2294 0.6463 0.6379 0.058 Uiso 1 1 calc R
H30C H 1.2356 0.7032 0.6647 0.058 Uiso 1 1 calc R
C31 C 0.77332(17) 0.60777(8) 0.60488(16) 0.0240(5) Uani 1 1 d .
H31A H 0.7533 0.6066 0.5317 0.029 Uiso 1 1 calc R
C32 C 0.6868(2) 0.63472(10) 0.62815(19) 0.0337(6) Uani 1 1 d .
H32A H 0.6812 0.6682 0.6029 0.051 Uiso 1 1 calc R
H32B H 0.7032 0.6355 0.6995 0.051 Uiso 1 1 calc R
H32C H 0.6207 0.6177 0.5969 0.051 Uiso 1 1 calc R
C33 C 0.7831(2) 0.55496(9) 0.64201(18) 0.0318(5) Uani 1 1 d .
H33A H 0.8347 0.5377 0.6216 0.048 Uiso 1 1 calc R
H33B H 0.7158 0.5385 0.6143 0.048 Uiso 1 1 calc R
H33C H 0.8052 0.5549 0.7139 0.048 Uiso 1 1 calc R
C34 C 0.99811(16) 0.53703(8) 0.35649(16) 0.0216(4) Uani 1 1 d .
H34A H 1.0008 0.5082 0.3985 0.026 Uiso 1 1 calc R
H34B H 1.0694 0.5501 0.3734 0.026 Uiso 1 1 calc R
C35 C 0.95569(17) 0.52204(8) 0.24778(16) 0.0233(5) Uani 1 1 d .
H35A H 0.9465 0.5517 0.2065 0.028 Uiso 1 1 calc R
H35B H 1.0072 0.5008 0.2338 0.028 Uiso 1 1 calc R
C36 C 0.85410(17) 0.49538(8) 0.21987(15) 0.0209(4) Uani 1 1 d .
C37 C 0.85121(19) 0.44449(8) 0.21492(17) 0.0273(5) Uani 1 1 d .
H37A H 0.9137 0.4264 0.2291 0.033 Uiso 1 1 calc R
C38 C 0.75679(19) 0.42050(9) 0.18925(17) 0.0290(5) Uani 1 1 d .
H38A H 0.7537 0.3859 0.1852 0.035 Uiso 1 1 calc R
C39 C 0.66715(18) 0.44772(9) 0.16959(16) 0.0272(5) Uani 1 1 d .
H39A H 0.6012 0.4323 0.1514 0.033 Uiso 1 1 calc R
C40 C 0.67605(18) 0.49801(8) 0.17716(16) 0.0251(5) Uani 1 1 d .
H40A H 0.6144 0.5166 0.1639 0.030 Uiso 1 1 calc R
C41 C 0.8489(2) 0.66280(9) 0.10802(17) 0.0315(5) Uani 1 1 d .
H41A H 0.8862 0.6866 0.0823 0.047 Uiso 1 1 calc R
H41B H 0.7762 0.6613 0.0643 0.047 Uiso 1 1 calc R
H41C H 0.8810 0.6305 0.1115 0.047 Uiso 1 1 calc R
C42 C 0.96362(19) 0.68118(9) 0.27035(18) 0.0327(6) Uani 1 1 d .
H42A H 0.9973 0.7074 0.2467 0.049 Uiso 1 1 calc R
H42B H 0.9985 0.6501 0.2688 0.049 Uiso 1 1 calc R
H42C H 0.9682 0.6883 0.3379 0.049 Uiso 1 1 calc R
C43 C 0.8015(2) 0.72560(9) 0.19901(18) 0.0304(5) Uani 1 1 d .
H43A H 0.7324 0.7237 0.1466 0.036 Uiso 1 1 calc R
H43B H 0.8424 0.7506 0.1792 0.036 Uiso 1 1 calc R
C44 C 0.7881(2) 0.74164(9) 0.29366(18) 0.0309(5) Uani 1 1 d .
H44A H 0.8569 0.7416 0.3470 0.037 Uiso 1 1 calc R
H44B H 0.7616 0.7756 0.2857 0.037 Uiso 1 1 calc R
C45 C 0.6089(2) 0.72158(10) 0.2615(2) 0.0372(6) Uani 1 1 d .
H45A H 0.5948 0.7562 0.2685 0.056 Uiso 1 1 calc R
H45B H 0.5613 0.7015 0.2824 0.056 Uiso 1 1 calc R
H45C H 0.5988 0.7145 0.1926 0.056 Uiso 1 1 calc R
C46 C 0.7288(2) 0.72045(9) 0.42608(18) 0.0345(6) Uani 1 1 d .
H46A H 0.7150 0.7551 0.4333 0.052 Uiso 1 1 calc R
H46B H 0.7999 0.7126 0.4686 0.052 Uiso 1 1 calc R
H46C H 0.6797 0.7004 0.4450 0.052 Uiso 1 1 calc R
C1T C 0.1893(3) 0.56624(17) 0.2118(4) 0.0830(15) Uani 1 1 d .
H1TA H 0.1783 0.5321 0.2018 0.100 Uiso 1 1 calc R
C2T C 0.2306(3) 0.5842(2) 0.3045(4) 0.0885(16) Uani 1 1 d .
H2TA H 0.2501 0.5621 0.3584 0.106 Uiso 1 1 calc R
C3T C 0.2454(3) 0.6349(2) 0.3231(4) 0.0984(17) Uani 1 1 d .
H3TA H 0.2701 0.6474 0.3883 0.118 Uiso 1 1 calc R
C4T C 0.2230(4) 0.6648(2) 0.2445(5) 0.1127(19) Uani 1 1 d .
H4TA H 0.2364 0.6988 0.2544 0.135 Uiso 1 1 calc R
C5T C 0.1806(4) 0.64672(16) 0.1491(4) 0.0907(17) Uani 1 1 d .
H5TA H 0.1634 0.6686 0.0949 0.109 Uiso 1 1 calc R
C6T C 0.1633(3) 0.59714(18) 0.1324(3) 0.0787(13) Uani 1 1 d .
C7T C 0.1163(4) 0.5771(2) 0.0340(4) 0.120(2) Uani 1 1 d .
H7TA H 0.0742 0.5485 0.0363 0.180 Uiso 1 1 calc R
H7TB H 0.1710 0.5673 0.0089 0.180 Uiso 1 1 calc R
H7TC H 0.0721 0.6019 -0.0094 0.180 Uiso 1 1 calc R
H1 H 0.4522(17) 0.6059(8) 0.0821(16) 0.015(5) Uiso 1 1 d .
H21 H 1.0186(18) 0.5798(8) 0.5157(17) 0.019(6) Uiso 1 1 d .

loop_
_atom_site_aniso_label
_atom_site_aniso_U_11
_atom_site_aniso_U_22
_atom_site_aniso_U_33
_atom_site_aniso_U_23
_atom_site_aniso_U_13
_atom_site_aniso_U_12
Sr1 0.01614(9) 0.01590(9) 0.02044(10) 0.00009(8) 0.00590(7) -0.00049(8)
N1 0.0183(9) 0.0271(10) 0.0205(9) 0.0021(7) 0.0076(7) 0.0003(7)
N2 0.0177(9) 0.0243(10) 0.0188(9) -0.0012(7) 0.0059(7) -0.0009(7)
N3 0.0226(9) 0.0253(10) 0.0196(9) 0.0009(7) 0.0062(8) -0.0031(8)
N4 0.0204(9) 0.0210(9) 0.0168(9) -0.0021(7) 0.0047(7) -0.0007(7)
N5 0.0157(8) 0.0205(9) 0.0213(9) -0.0019(7) 0.0058(7) 0.0011(7)
N6 0.0224(10) 0.0207(9) 0.0205(9) -0.0011(7) 0.0044(7) 0.0001(7)
N7 0.0262(10) 0.0243(10) 0.0232(10) 0.0029(8) 0.0065(8) -0.0032(8)
N8 0.0249(10) 0.0217(10) 0.0240(10) -0.0009(8) 0.0046(8) 0.0037(8)
C1 0.0168(10) 0.0186(10) 0.0227(10) -0.0018(9) 0.0048(8) 0.0035(8)
C2 0.0183(10) 0.0236(11) 0.0196(10) -0.0017(8) 0.0038(8) -0.0069(9)
C3 0.0250(11) 0.0246(11) 0.0215(11) -0.0013(9) 0.0088(9) -0.0076(9)
C4 0.0352(13) 0.0340(14) 0.0234(12) -0.0035(10) 0.0147(10) -0.0108(11)
C5 0.0406(14) 0.0342(14) 0.0204(11) 0.0043(10) 0.0078(10) -0.0105(11)
C6 0.0322(13) 0.0264(12) 0.0255(12) 0.0043(10) 0.0024(10) -0.0052(10)
C7 0.0220(11) 0.0240(12) 0.0229(11) -0.0002(9) 0.0023(9) -0.0060(9)
C8 0.0285(12) 0.0314(13) 0.0250(12) -0.0042(10) 0.0114(10) -0.0002(10)
C9 0.0384(15) 0.0542(18) 0.0383(15) -0.0045(13) 0.0220(13) 0.0041(13)
C10 0.0499(17) 0.0295(14) 0.0365(15) -0.0027(11) 0.0122(13) 0.0005(12)
C11 0.0250(12) 0.0261(12) 0.0276(12) -0.0004(9) 0.0018(10) 0.0017(9)
C12 0.0487(17) 0.0267(14) 0.0443(16) -0.0033(12) 0.0091(13) 0.0001(12)
C13 0.0268(13) 0.0503(18) 0.0457(16) -0.0091(13) 0.0062(12) 0.0035(12)
C14 0.0193(11) 0.0360(13) 0.0260(12) 0.0019(10) 0.0096(9) 0.0022(10)
C15 0.0234(12) 0.0399(14) 0.0264(12) 0.0009(10) 0.0148(10) 0.0014(10)
C16 0.0253(11) 0.0327(13) 0.0170(10) 0.0000(9) 0.0085(9) -0.0043(9)
C17 0.0284(13) 0.0399(15) 0.0323(13) 0.0019(11) 0.0127(11) -0.0112(11)
C18 0.0426(15) 0.0289(13) 0.0337(14) 0.0026(10) 0.0142(12) -0.0103(11)
C19 0.0391(14) 0.0262(12) 0.0247(12) 0.0031(9) 0.0100(10) 0.0000(10)
C20 0.0269(12) 0.0296(12) 0.0206(11) 0.0034(9) 0.0080(9) -0.0017(10)
C21 0.0156(10) 0.0176(10) 0.0195(10) 0.0020(8) 0.0027(8) -0.0032(8)
C22 0.0252(11) 0.0149(10) 0.0191(10) 0.0015(8) 0.0034(9) 0.0037(8)
C23 0.0283(12) 0.0154(10) 0.0224(11) 0.0002(8) 0.0013(9) 0.0019(9)
C24 0.0326(13) 0.0196(11) 0.0276(12) -0.0040(9) -0.0010(10) 0.0007(10)
C25 0.0444(15) 0.0250(12) 0.0195(11) -0.0053(9) 0.0023(10) 0.0072(11)
C26 0.0388(14) 0.0247(12) 0.0219(11) 0.0003(9) 0.0095(10) 0.0088(10)
C27 0.0308(12) 0.0170(10) 0.0193(11) 0.0006(8) 0.0063(9) 0.0056(9)
C28 0.0278(12) 0.0239(12) 0.0247(12) 0.0002(9) 0.0014(10) -0.0079(9)
C29 0.0362(15) 0.0297(14) 0.0409(15) 0.0101(11) 0.0033(12) -0.0037(11)
C30 0.0309(14) 0.0395(15) 0.0400(15) 0.0060(12) 0.0056(12) -0.0008(11)
C31 0.0291(12) 0.0240(11) 0.0205(11) 0.0003(9) 0.0106(9) 0.0018(9)
C32 0.0342(14) 0.0373(14) 0.0347(14) 0.0028(11) 0.0183(11) 0.0068(11)
C33 0.0402(14) 0.0254(12) 0.0320(13) -0.0008(10) 0.0156(11) -0.0004(10)
C34 0.0170(10) 0.0219(11) 0.0249(11) -0.0005(9) 0.0060(9) 0.0013(8)
C35 0.0232(11) 0.0239(11) 0.0248(11) -0.0025(9) 0.0110(9) -0.0011(9)
C36 0.0240(11) 0.0221(11) 0.0159(10) -0.0016(8) 0.0063(8) 0.0008(9)
C37 0.0295(12) 0.0222(11) 0.0267(12) -0.0009(9) 0.0054(10) 0.0040(9)
C38 0.0349(13) 0.0184(11) 0.0277(12) -0.0015(9) 0.0036(10) 0.0000(10)
C39 0.0265(12) 0.0265(12) 0.0244(12) -0.0025(9) 0.0036(9) -0.0077(10)
C40 0.0215(11) 0.0260(12) 0.0241(11) -0.0021(9) 0.0032(9) 0.0015(9)
C41 0.0335(13) 0.0327(13) 0.0288(13) 0.0025(10) 0.0115(11) -0.0027(11)
C42 0.0287(13) 0.0308(13) 0.0332(13) 0.0051(10) 0.0039(10) -0.0087(10)
C43 0.0388(14) 0.0212(12) 0.0291(13) 0.0054(9) 0.0091(11) -0.0026(10)
C44 0.0364(13) 0.0202(12) 0.0309(13) -0.0014(9) 0.0053(11) -0.0040(10)
C45 0.0297(13) 0.0309(14) 0.0420(15) -0.0071(11) 0.0011(11) 0.0076(11)
C46 0.0421(15) 0.0316(14) 0.0294(13) -0.0043(10) 0.0120(11) 0.0063(11)
C1T 0.0350(19) 0.092(3) 0.122(4) 0.070(3) 0.028(2) 0.0107(19)
C2T 0.040(2) 0.130(4) 0.105(4) 0.065(3) 0.038(2) 0.018(2)
C3T 0.058(3) 0.109(4) 0.144(5) 0.052(4) 0.055(3) 0.032(3)
C4T 0.116(5) 0.084(4) 0.156(6) 0.004(4) 0.071(4) 0.044(3)
C5T 0.093(3) 0.059(3) 0.146(5) 0.063(3) 0.073(3) 0.051(2)
C6T 0.064(3) 0.100(3) 0.081(3) 0.034(3) 0.038(2) 0.033(2)
C7T 0.130(5) 0.123(5) 0.111(4) 0.026(4) 0.048(4) 0.057(4)

loop_
_atom_type_symbol
_atom_type_description
_atom_type_scat_dispersion_real
_atom_type_scat_dispersion_imag
_atom_type_scat_source
C C 0.0033 0.0016 'International Tables Vol C Tables 4.2.6.8 and 6.1.1.4'
H H 0.0000 0.0000 'International Tables Vol C Tables 4.2.6.8 and 6.1.1.4'
N N 0.0061 0.0033 'International Tables Vol C Tables 4.2.6.8 and 6.1.1.4'
Sr Sr -1.5307 3.2498 'International Tables Vol C Tables 4.2.6.8 and 6.1.1.4'

loop_
_geom_angle_atom_site_label_1
_geom_angle_atom_site_label_2
_geom_angle_atom_site_label_3
_geom_angle
N5 Sr1 N1 148.88(6)
N5 Sr1 N7 86.02(6)
N1 Sr1 N7 122.14(6)
N5 Sr1 N8 120.05(6)
N1 Sr1 N8 85.90(6)
N7 Sr1 N8 67.06(6)
N5 Sr1 N6 69.36(5)
N1 Sr1 N6 89.07(6)
N7 Sr1 N6 104.90(6)
N8 Sr1 N6 165.73(5)
N5 Sr1 N3 83.17(5)
N1 Sr1 N3 68.89(5)
N7 Sr1 N3 168.97(5)
N8 Sr1 N3 116.95(6)
N6 Sr1 N3 73.25(5)
N5 Sr1 N4 49.19(5)
N1 Sr1 N4 131.54(5)
N7 Sr1 N4 93.59(5)
N8 Sr1 N4 78.98(5)
N6 Sr1 N4 114.04(5)
N3 Sr1 N4 77.67(5)
N5 Sr1 N2 139.89(5)
N1 Sr1 N2 48.48(5)
N7 Sr1 N2 79.07(5)
N8 Sr1 N2 87.89(5)
N6 Sr1 N2 78.82(5)
N3 Sr1 N2 110.79(5)
N4 Sr1 N2 166.67(5)
N5 Sr1 C21 24.26(5)
N1 Sr1 C21 145.58(5)
N7 Sr1 C21 91.05(5)
N8 Sr1 C21 100.83(5)
N6 Sr1 C21 90.85(5)
N3 Sr1 C21 78.17(5)
N4 Sr1 C21 24.99(5)
N2 Sr1 C21 163.22(5)
N5 Sr1 C1 151.77(5)
N1 Sr1 C1 23.75(5)
N7 Sr1 C1 101.78(6)
N8 Sr1 C1 87.68(5)
N6 Sr1 C1 82.42(5)
N3 Sr1 C1 88.84(5)
N4 Sr1 C1 153.90(5)
N2 Sr1 C1 24.78(5)
C21 Sr1 C1 166.66(6)
C1 N1 C14 116.64(18)
C1 N1 Sr1 104.25(13)
C14 N1 Sr1 138.90(14)
C1 N2 C2 117.14(18)
C1 N2 Sr1 85.41(12)
C2 N2 Sr1 157.46(13)
C20 N3 C16 117.8(2)
C20 N3 Sr1 112.36(14)
C16 N3 Sr1 124.08(14)
C21 N4 C22 116.44(18)
C21 N4 Sr1 86.09(12)
C22 N4 Sr1 157.09(14)
C21 N5 C34 117.22(18)
C21 N5 Sr1 102.47(13)
C34 N5 Sr1 139.70(13)
C40 N6 C36 117.70(19)
C40 N6 Sr1 110.37(14)
C36 N6 Sr1 126.16(14)
C41 N7 C42 108.58(19)
C41 N7 C43 108.45(18)
C42 N7 C43 110.95(19)
C41 N7 Sr1 111.97(14)
C42 N7 Sr1 109.66(13)
C43 N7 Sr1 107.23(14)
C46 N8 C45 108.16(19)
C46 N8 C44 109.52(19)
C45 N8 C44 109.46(19)
C46 N8 Sr1 113.83(14)
C45 N8 Sr1 106.86(14)
C44 N8 Sr1 108.91(13)
N1 C1 N2 121.64(19)
N1 C1 Sr1 52.01(11)
N2 C1 Sr1 69.81(11)
N1 C1 H1 118.9(12)
N2 C1 H1 119.4(12)
Sr1 C1 H1 169.1(12)
N2 C2 C3 118.7(2)
N2 C2 C7 122.3(2)
C3 C2 C7 118.9(2)
C4 C3 C2 119.5(2)
C4 C3 C8 119.6(2)
C2 C3 C8 120.69(19)
C5 C4 C3 121.7(2)
C5 C4 H4A 119.2
C3 C4 H4A 119.2
C6 C5 C4 119.0(2)
C6 C5 H5A 120.5
C4 C5 H5A 120.5
C5 C6 C7 122.2(2)
C5 C6 H6A 118.9
C7 C6 H6A 118.9
C6 C7 C2 118.7(2)
C6 C7 C11 118.1(2)
C2 C7 C11 123.1(2)
C3 C8 C10 110.0(2)
C3 C8 C9 113.1(2)
C10 C8 C9 110.0(2)
C3 C8 H8A 107.8
C10 C8 H8A 107.8
C9 C8 H8A 107.8
C8 C9 H9A 109.5
C8 C9 H9B 109.5
H9A C9 H9B 109.5
C8 C9 H9C 109.5
H9A C9 H9C 109.5
H9B C9 H9C 109.5
C8 C10 H10A 109.5
C8 C10 H10B 109.5
H10A C10 H10B 109.5
C8 C10 H10C 109.5
H10A C10 H10C 109.5
H10B C10 H10C 109.5
C7 C11 C13 112.6(2)
C7 C11 C12 110.9(2)
C13 C11 C12 110.5(2)
C7 C11 H11A 107.5
C13 C11 H11A 107.5
C12 C11 H11A 107.5
C11 C12 H12A 109.5
C11 C12 H12B 109.5
H12A C12 H12B 109.5
C11 C12 H12C 109.5
H12A C12 H12C 109.5
H12B C12 H12C 109.5
C11 C13 H13A 109.5
C11 C13 H13B 109.5
H13A C13 H13B 109.5
C11 C13 H13C 109.5
H13A C13 H13C 109.5
H13B C13 H13C 109.5
N1 C14 C15 109.12(18)
N1 C14 H14A 109.9
C15 C14 H14A 109.9
N1 C14 H14B 109.9
C15 C14 H14B 109.9
H14A C14 H14B 108.3
C16 C15 C14 113.36(19)
C16 C15 H15A 108.9
C14 C15 H15A 108.9
C16 C15 H15B 108.9
C14 C15 H15B 108.9
H15A C15 H15B 107.7
N3 C16 C17 121.1(2)
N3 C16 C15 117.5(2)
C17 C16 C15 121.3(2)
C18 C17 C16 120.2(2)
C18 C17 H17A 119.9
C16 C17 H17A 119.9
C17 C18 C19 118.8(2)
C17 C18 H18A 120.6
C19 C18 H18A 120.6
C20 C19 C18 117.9(2)
C20 C19 H19A 121.0
C18 C19 H19A 121.0
N3 C20 C19 124.2(2)
N3 C20 H20A 117.9
C19 C20 H20A 117.9
N5 C21 N4 121.92(19)
N5 C21 Sr1 53.27(11)
N4 C21 Sr1 68.91(11)
N5 C21 H21 120.5(13)
N4 C21 H21 117.6(13)
Sr1 C21 H21 171.0(14)
C27 C22 N4 119.04(19)
C27 C22 C23 119.1(2)
N4 C22 C23 121.9(2)
C24 C23 C22 119.0(2)
C24 C23 C28 119.3(2)
C22 C23 C28 121.53(19)
C25 C24 C23 121.8(2)
C25 C24 H24A 119.1
C23 C24 H24A 119.1
C24 C25 C26 119.1(2)
C24 C25 H25A 120.5
C26 C25 H25A 120.5
C25 C26 C27 121.6(2)
C25 C26 H26A 119.2
C27 C26 H26A 119.2
C26 C27 C22 119.4(2)
C26 C27 C31 120.0(2)
C22 C27 C31 120.55(19)
C23 C28 C29 108.8(2)
C23 C28 C30 114.00(19)
C29 C28 C30 110.0(2)
C23 C28 H28A 107.9
C29 C28 H28A 107.9
C30 C28 H28A 107.9
C28 C29 H29A 109.5
C28 C29 H29B 109.5
H29A C29 H29B 109.5
C28 C29 H29C 109.5
H29A C29 H29C 109.5
H29B C29 H29C 109.5
C28 C30 H30A 109.5
C28 C30 H30B 109.5
H30A C30 H30B 109.5
C28 C30 H30C 109.5
H30A C30 H30C 109.5
H30B C30 H30C 109.5
C27 C31 C33 110.65(19)
C27 C31 C32 112.46(19)
C33 C31 C32 110.85(19)
C27 C31 H31A 107.6
C33 C31 H31A 107.6
C32 C31 H31A 107.6
C31 C32 H32A 109.5
C31 C32 H32B 109.5
H32A C32 H32B 109.5
C31 C32 H32C 109.5
H32A C32 H32C 109.5
H32B C32 H32C 109.5
C31 C33 H33A 109.5
C31 C33 H33B 109.5
H33A C33 H33B 109.5
C31 C33 H33C 109.5
H33A C33 H33C 109.5
H33B C33 H33C 109.5
N5 C34 C35 109.12(17)
N5 C34 H34A 109.9
C35 C34 H34A 109.9
N5 C34 H34B 109.9
C35 C34 H34B 109.9
H34A C34 H34B 108.3
C36 C35 C34 113.02(18)
C36 C35 H35A 109.0
C34 C35 H35A 109.0
C36 C35 H35B 109.0
C34 C35 H35B 109.0
H35A C35 H35B 107.8
N6 C36 C37 121.6(2)
N6 C36 C35 117.99(19)
C37 C36 C35 120.4(2)
C38 C37 C36 119.6(2)
C38 C37 H37A 120.2
C36 C37 H37A 120.2
C39 C38 C37 119.0(2)
C39 C38 H38A 120.5
C37 C38 H38A 120.5
C38 C39 C40 118.2(2)
C38 C39 H39A 120.9
C40 C39 H39A 120.9
N6 C40 C39 123.9(2)
N6 C40 H40A 118.1
C39 C40 H40A 118.0
N7 C41 H41A 109.5
N7 C41 H41B 109.5
H41A C41 H41B 109.5
N7 C41 H41C 109.5
H41A C41 H41C 109.5
H41B C41 H41C 109.5
N7 C42 H42A 109.5
N7 C42 H42B 109.5
H42A C42 H42B 109.5
N7 C42 H42C 109.5
H42A C42 H42C 109.5
H42B C42 H42C 109.5
N7 C43 C44 113.45(19)
N7 C43 H43A 108.9
C44 C43 H43A 108.9
N7 C43 H43B 108.9
C44 C43 H43B 108.9
H43A C43 H43B 107.7
N8 C44 C43 113.55(19)
N8 C44 H44A 108.9
C43 C44 H44A 108.9
N8 C44 H44B 108.9
C43 C44 H44B 108.9
H44A C44 H44B 107.7
N8 C45 H45A 109.5
N8 C45 H45B 109.5
H45A C45 H45B 109.5
N8 C45 H45C 109.5
H45A C45 H45C 109.5
H45B C45 H45C 109.5
N8 C46 H46A 109.5
N8 C46 H46B 109.5
H46A C46 H46B 109.5
N8 C46 H46C 109.5
H46A C46 H46C 109.5
H46B C46 H46C 109.5
C2T C1T C6T 120.4(5)
C2T C1T H1TA 119.8
C6T C1T H1TA 119.8
C1T C2T C3T 121.8(4)
C1T C2T H2TA 119.1
C3T C2T H2TA 119.1
C4T C3T C2T 117.3(6)
C4T C3T H3TA 121.4
C2T C3T H3TA 121.4
C3T C4T C5T 121.2(6)
C3T C4T H4TA 119.4
C5T C4T H4TA 119.4
C6T C5T C4T 120.6(4)
C6T C5T H5TA 119.7
C4T C5T H5TA 119.7
C1T C6T C5T 118.6(5)
C1T C6T C7T 119.2(5)
C5T C6T C7T 122.2(4)
C6T C7T H7TA 109.5
C6T C7T H7TB 109.5
H7TA C7T H7TB 109.5
C6T C7T H7TC 109.5
H7TA C7T H7TC 109.5
H7TB C7T H7TC 109.5

loop_
_geom_bond_atom_site_label_1
_geom_bond_atom_site_label_2
_geom_bond_distance
Sr1 N5 2.5643(17)
Sr1 N1 2.5690(18)
Sr1 N7 2.7649(19)
Sr1 N8 2.7961(19)
Sr1 N6 2.8090(18)
Sr1 N3 2.8527(18)
Sr1 N4 2.9217(17)
Sr1 N2 2.9751(18)
Sr1 C21 3.124(2)
Sr1 C1 3.160(2)
N1 C1 1.313(3)
N1 C14 1.459(3)
N2 C1 1.329(3)
N2 C2 1.413(3)
N3 C20 1.339(3)
N3 C16 1.352(3)
N4 C21 1.323(3)
N4 C22 1.418(3)
N5 C21 1.315(3)
N5 C34 1.454(3)
N6 C40 1.344(3)
N6 C36 1.351(3)
N7 C41 1.469(3)
N7 C42 1.470(3)
N7 C43 1.479(3)
N8 C46 1.470(3)
N8 C45 1.471(3)
N8 C44 1.476(3)
C1 H1 1.01(2)
C2 C3 1.420(3)
C2 C7 1.426(3)
C3 C4 1.397(3)
C3 C8 1.511(3)
C4 C5 1.382(4)
C4 H4A 0.9500
C5 C6 1.382(4)
C5 H5A 0.9500
C6 C7 1.401(3)
C6 H6A 0.9500
C7 C11 1.519(3)
C8 C10 1.533(3)
C8 C9 1.536(3)
C8 H8A 1.0000
C9 H9A 0.9800
C9 H9B 0.9800
C9 H9C 0.9800
C10 H10A 0.9800
C10 H10B 0.9800
C10 H10C 0.9800
C11 C13 1.531(3)
C11 C12 1.535(3)
C11 H11A 1.0000
C12 H12A 0.9800
C12 H12B 0.9800
C12 H12C 0.9800
C13 H13A 0.9800
C13 H13B 0.9800
C13 H13C 0.9800
C14 C15 1.534(3)
C14 H14A 0.9900
C14 H14B 0.9900
C15 C16 1.496(3)
C15 H15A 0.9900
C15 H15B 0.9900
C16 C17 1.395(3)
C17 C18 1.378(4)
C17 H17A 0.9500
C18 C19 1.385(4)
C18 H18A 0.9500
C19 C20 1.383(3)
C19 H19A 0.9500
C20 H20A 0.9500
C21 H21 0.98(2)
C22 C27 1.417(3)
C22 C23 1.419(3)
C23 C24 1.400(3)
C23 C28 1.527(3)
C24 C25 1.383(4)
C24 H24A 0.9500
C25 C26 1.384(4)
C25 H25A 0.9500
C26 C27 1.395(3)
C26 H26A 0.9500
C27 C31 1.515(3)
C28 C29 1.527(3)
C28 C30 1.528(3)
C28 H28A 1.0000
C29 H29A 0.9800
C29 H29B 0.9800
C29 H29C 0.9800
C30 H30A 0.9800
C30 H30B 0.9800
C30 H30C 0.9800
C31 C33 1.532(3)
C31 C32 1.534(3)
C31 H31A 1.0000
C32 H32A 0.9800
C32 H32B 0.9800
C32 H32C 0.9800
C33 H33A 0.9800
C33 H33B 0.9800
C33 H33C 0.9800
C34 C35 1.534(3)
C34 H34A 0.9900
C34 H34B 0.9900
C35 C36 1.501(3)
C35 H35A 0.9900
C35 H35B 0.9900
C36 C37 1.394(3)
C37 C38 1.384(3)
C37 H37A 0.9500
C38 C39 1.382(3)
C38 H38A 0.9500
C39 C40 1.383(3)
C39 H39A 0.9500
C40 H40A 0.9500
C41 H41A 0.9800
C41 H41B 0.9800
C41 H41C 0.9800
C42 H42A 0.9800
C42 H42B 0.9800
C42 H42C 0.9800
C43 C44 1.513(3)
C43 H43A 0.9900
C43 H43B 0.9900
C44 H44A 0.9900
C44 H44B 0.9900
C45 H45A 0.9800
C45 H45B 0.9800
C45 H45C 0.9800
C46 H46A 0.9800
C46 H46B 0.9800
C46 H46C 0.9800
C1T C2T 1.356(7)
C1T C6T 1.372(5)
C1T H1TA 0.9500
C2T C3T 1.415(7)
C2T H2TA 0.9500
C3T C4T 1.350(7)
C3T H3TA 0.9500
C4T C5T 1.392(7)
C4T H4TA 0.9500
C5T C6T 1.384(6)
C5T H5TA 0.9500
C6T C7T 1.454(7)
C7T H7TA 0.9800
C7T H7TB 0.9800
C7T H7TC 0.9800
